data_9010767
loop_
_publ_author_name
'Dainyak, L. G.'
'Zviagina, B. B.'
'Rusakov, V. S.'
'Drits, V. A.'

_publ_section_title
;Interpretation of the nontonite-dehydroxylate Mossbauer spectrum using EFG
 calculations Locality: Garfield, Washington, USA Sample: Model 2
;
_journal_issue 6
_journal_name_full 'European Journal of Mineralogy'
_journal_page_first 753
_journal_page_last 764
_journal_paper_doi 10.1127/0935-1221/2006/0018-0753
_journal_volume 18
_journal_year 2006
_chemical_compound_source 'Garfield, Washington, USA'
_chemical_formula_sum 'Fe2 Na0.41 O10.01 Si4'
_chemical_name_mineral Nontronite
_space_group_IT_number 1
_symmetry_space_group_name_Hall 'P 1'
_symmetry_space_group_name_H-M 'P 1'
_cell_angle_alpha 90
_cell_angle_beta 90
_cell_angle_gamma 90
_cell_length_a 5.277
_cell_length_b 9.140
_cell_length_c 9.60
_cell_formula_units_Z 2
_cell_volume 463.025
_database_code_amcsd 0007181
_exptl_crystal_density_diffrn 2.823
_cod_depositor_comments
;
 Adding _atom_site_type_symbol label and values.

 Antanas Vaitkus
 2013-03-29
;
_cod_original_formula_sum 'Na.41 Fe2 Si4 O10.01'
_cod_database_code 9010767

loop_
_space_group_symop_operation_xyz
x,y,z

loop_
_atom_site_label
_atom_site_type_symbol
_atom_site_fract_x
_atom_site_fract_y
_atom_site_fract_z
_atom_site_occupancy
Na1 Na 0.84500 0.15500 0.37000 0.20500
Na2 Na 0.34500 0.65500 0.37000 0.20500
Na3 Na 0.15500 0.15500 -0.37000 0.20500
Na4 Na 0.65500 0.65500 0.63000 0.20500
FeM11 Fe 0.00000 0.66667 0.00000 1.00000
FeM12 Fe 0.50000 0.16667 0.00000 1.00000
FeM21 Fe 0.00000 0.33333 0.00000 1.00000
FeM22 Fe 0.50000 0.83333 0.00000 1.00000
SiT11 Si 0.35100 -0.00900 0.28400 1.00000
SiT12 Si 0.85100 0.49100 0.28400 1.00000
SiT21 Si 0.33800 0.32000 0.28400 1.00000
SiT22 Si 0.83800 0.82000 0.28400 1.00000
SiT31 Si 0.64900 -0.00900 -0.28400 1.00000
SiT32 Si 0.14900 0.49100 -0.28400 1.00000
SiT41 Si 0.66200 0.32000 -0.28400 1.00000
SiT42 Si 0.16200 0.82000 -0.28400 1.00000
O11 O 0.38000 -0.00100 0.10500 1.00000
O12 O 0.88000 0.49900 0.10500 1.00000
O21 O 0.31700 0.31100 0.10500 1.00000
O22 O 0.81700 0.81100 0.10500 1.00000
O31 O 0.62000 -0.00100 -0.10500 1.00000
O32 O 0.12000 0.49900 -0.10500 1.00000
O41 O 0.68300 0.31100 -0.10500 1.00000
O42 O 0.18300 0.81100 -0.10500 1.00000
OR1 O 0.31650 0.68700 0.09750 0.01000
OR2 O 0.18300 0.18700 -0.09750 0.01000
O51 O 0.09600 0.90500 0.32900 1.00000
O52 O 0.59600 0.40500 0.32900 1.00000
O61 O 0.84600 0.65500 0.34800 1.00000
O62 O 0.34600 0.15500 0.34800 1.00000
O71 O 0.59500 0.90500 0.34800 1.00000
O72 O 0.09500 0.40500 0.34800 1.00000
O81 O 0.90400 0.90500 -0.32900 1.00000
O82 O 0.40400 0.40500 -0.32900 1.00000
O91 O 0.15400 0.65500 -0.34800 1.00000
O92 O 0.65400 0.15500 -0.34800 1.00000
O101 O 0.40500 0.90500 -0.34800 1.00000
O102 O 0.90500 0.40500 -0.34800 1.00000

loop_
_cod_related_entry_id
_cod_related_entry_database
_cod_related_entry_code
1 AMCSD 0007181
